data_7018754
loop_
_publ_author_name
'P\"ollnitz, Alpar'
'Silvestru, Cristian'
'Carpentier, Jean-Fran\,cois'
'Silvestru, Anca'

_publ_section_title
;
 Diorganodiselenides and zinc(ii) organoselenolates containing (imino)aryl
 groups of type 2-(RN[double bond, length as m-dash]CH)C(6)H(4).
;
_journal_issue 16
_journal_name_full 'Dalton transactions (Cambridge, England : 2003)'
_journal_page_first 5060
_journal_page_last 5070
_journal_paper_doi 10.1039/c2dt30098b
_journal_volume 41
_journal_year 2012
_chemical_formula_moiety 'C38 H46 N2'
_chemical_formula_sum 'C38 H46 N2'
_chemical_formula_weight 530.77
_chemical_name_systematic
;
?
;
_space_group_IT_number 2
_symmetry_cell_setting triclinic
_symmetry_space_group_name_Hall '-P 1'
_symmetry_space_group_name_H-M 'P -1'
_atom_sites_solution_hydrogens geom
_atom_sites_solution_primary direct
_atom_sites_solution_secondary difmap
_audit_creation_method SHELXL-97
_cell_angle_alpha 90.607(2)
_cell_angle_beta 93.675(2)
_cell_angle_gamma 106.769(2)
_cell_formula_units_Z 2
_cell_length_a 10.6487(10)
_cell_length_b 11.7585(11)
_cell_length_c 13.4318(12)
_cell_measurement_reflns_used 6105
_cell_measurement_temperature 297(2)
_cell_measurement_theta_max 27.21
_cell_measurement_theta_min 2.28
_cell_volume 1606.3(3)
_computing_cell_refinement 'Bruker SMART'
_computing_data_collection 'Bruker SMART'
_computing_data_reduction 'Bruker SAINT'
_computing_molecular_graphics 'Bruker SHELXTL'
_computing_publication_material 'Bruker SHELXTL'
_computing_structure_refinement 'Bruker SHELXTL'
_computing_structure_solution 'Bruker SHELXTL'
_diffrn_ambient_temperature 297(2)
_diffrn_measured_fraction_theta_full 0.997
_diffrn_measured_fraction_theta_max 0.997
_diffrn_measurement_device_type 'CCD area detector'
_diffrn_measurement_method 'phi and omega scans'
_diffrn_radiation_monochromator graphite
_diffrn_radiation_source 'fine-focus sealed tube'
_diffrn_radiation_type MoK\a
_diffrn_radiation_wavelength 0.71073
_diffrn_reflns_av_R_equivalents 0.0557
_diffrn_reflns_av_sigmaI/netI 0.0601
_diffrn_reflns_limit_h_max 12
_diffrn_reflns_limit_h_min -12
_diffrn_reflns_limit_k_max 13
_diffrn_reflns_limit_k_min -13
_diffrn_reflns_limit_l_max 15
_diffrn_reflns_limit_l_min -15
_diffrn_reflns_number 15517
_diffrn_reflns_theta_full 25.00
_diffrn_reflns_theta_max 25.00
_diffrn_reflns_theta_min 1.81
_exptl_absorpt_coefficient_mu 0.063
_exptl_absorpt_correction_T_max 0.9875
_exptl_absorpt_correction_T_min 0.9753
_exptl_absorpt_correction_type multi-scan
_exptl_absorpt_process_details 'Bruker, 2000.'
_exptl_crystal_colour colourless
_exptl_crystal_density_diffrn 1.097
_exptl_crystal_density_method 'not measured'
_exptl_crystal_description block
_exptl_crystal_F_000 576
_exptl_crystal_size_max 0.40
_exptl_crystal_size_mid 0.35
_exptl_crystal_size_min 0.20
_refine_diff_density_max 0.203
_refine_diff_density_min -0.207
_refine_diff_density_rms 0.036
_refine_ls_extinction_method none
_refine_ls_goodness_of_fit_ref 1.196
_refine_ls_hydrogen_treatment mixed
_refine_ls_matrix_type full
_refine_ls_number_parameters 377
_refine_ls_number_reflns 5617
_refine_ls_number_restraints 2
_refine_ls_restrained_S_all 1.196
_refine_ls_R_factor_all 0.1026
_refine_ls_R_factor_gt 0.0799
_refine_ls_shift/su_max 0.001
_refine_ls_shift/su_mean 0.000
_refine_ls_structure_factor_coef Fsqd
_refine_ls_weighting_details 'calc w=1/[\s^2^(Fo^2^)+(0.0380P)^2^+0.6600P] where P=(Fo^2^+2Fc^2^)/3'
_refine_ls_weighting_scheme calc
_refine_ls_wR_factor_gt 0.1532
_refine_ls_wR_factor_ref 0.1622
_reflns_number_gt 4481
_reflns_number_total 5617
_reflns_threshold_expression >2sigma(I)
_cod_data_source_file c2dt30098b.txt
_cod_data_source_block 494r
_cod_depositor_comments
;
The following automatic conversions were performed:

'_symmetry_cell_setting' value 'Triclinic' changed to 'triclinic'
according to /home/saulius/struct/CIF-dictionaries/cif_core.dic
dictionary named 'cif_core.dic' version 2.4.1 from 2010-06-29.

Automatic conversion script
Id: cif_fix_values 1715 2011-07-08 13:25:40Z adriana 
;
_cod_original_sg_symbol_H-M 'P-1 '
_cod_database_code 7018754

loop_
_symmetry_equiv_pos_as_xyz
'x, y, z'
'-x, -y, -z'

loop_
_atom_site_label
_atom_site_type_symbol
_atom_site_fract_x
_atom_site_fract_y
_atom_site_fract_z
_atom_site_U_iso_or_equiv
_atom_site_adp_type
_atom_site_occupancy
_atom_site_symmetry_multiplicity
_atom_site_calc_flag
_atom_site_refinement_flags
H2 H 0.672(3) 0.691(2) 0.1753(16) 0.059(9) Uiso 1 1 d D
H1 H 0.941(2) 0.720(2) 0.2662(19) 0.062(9) Uiso 1 1 d D
C1 C 0.8545(2) 0.7595(2) 0.43396(18) 0.0390(6) Uani 1 1 d .
C2 C 0.7206(2) 0.7115(2) 0.40804(18) 0.0364(6) Uani 1 1 d .
C3 C 0.6416(3) 0.6407(2) 0.4751(2) 0.0508(7) Uani 1 1 d .
H3 H 0.5520 0.6094 0.4583 0.061 Uiso 1 1 calc R
C4 C 0.6929(3) 0.6161(3) 0.5656(2) 0.0649(9) Uani 1 1 d .
H4 H 0.6386 0.5688 0.6100 0.078 Uiso 1 1 calc R
C5 C 0.8255(3) 0.6617(3) 0.5902(2) 0.0677(9) Uani 1 1 d .
H5 H 0.8613 0.6440 0.6509 0.081 Uiso 1 1 calc R
C6 C 0.9050(3) 0.7333(3) 0.5255(2) 0.0546(8) Uani 1 1 d .
H6 H 0.9943 0.7647 0.5434 0.066 Uiso 1 1 calc R
C7 C 0.8662(2) 0.9124(2) 0.30521(18) 0.0369(6) Uani 1 1 d .
C8 C 0.7324(2) 0.8630(2) 0.27897(18) 0.0367(6) Uani 1 1 d .
C9 C 0.6642(3) 0.9295(2) 0.2264(2) 0.0490(7) Uani 1 1 d .
H9 H 0.5750 0.8967 0.2087 0.059 Uiso 1 1 calc R
C10 C 0.7266(3) 1.0439(3) 0.1999(2) 0.0611(8) Uani 1 1 d .
H10 H 0.6800 1.0880 0.1645 0.073 Uiso 1 1 calc R
C11 C 0.8589(3) 1.0920(3) 0.2263(2) 0.0633(9) Uani 1 1 d .
H11 H 0.9017 1.1692 0.2089 0.076 Uiso 1 1 calc R
C12 C 0.9278(3) 1.0267(2) 0.2781(2) 0.0510(7) Uani 1 1 d .
H12 H 1.0171 1.0599 0.2951 0.061 Uiso 1 1 calc R
C13 C 0.9407(2) 0.8414(2) 0.36419(18) 0.0372(6) Uani 1 1 d .
H13 H 1.0114 0.8978 0.4052 0.045 Uiso 1 1 calc R
C14 C 0.6645(2) 0.7382(2) 0.30869(18) 0.0361(6) Uani 1 1 d .
H14 H 0.5707 0.7295 0.3129 0.043 Uiso 1 1 calc R
C15 C 1.1032(2) 0.8370(2) 0.24115(18) 0.0357(6) Uani 1 1 d .
C16 C 1.0847(2) 0.8356(2) 0.13719(19) 0.0395(6) Uani 1 1 d .
C17 C 1.1863(3) 0.9026(3) 0.0840(2) 0.0544(8) Uani 1 1 d .
H17 H 1.1753 0.9021 0.0147 0.065 Uiso 1 1 calc R
C18 C 1.3032(3) 0.9696(3) 0.1311(2) 0.0593(8) Uani 1 1 d .
H18 H 1.3689 1.0162 0.0941 0.071 Uiso 1 1 calc R
C19 C 1.3219(3) 0.9673(2) 0.2325(2) 0.0531(7) Uani 1 1 d .
H19 H 1.4014 1.0119 0.2641 0.064 Uiso 1 1 calc R
C20 C 1.2251(2) 0.9001(2) 0.2893(2) 0.0409(6) Uani 1 1 d .
C21 C 0.9599(3) 0.7615(2) 0.07929(19) 0.0476(7) Uani 1 1 d .
H21 H 0.9020 0.7156 0.1277 0.057 Uiso 1 1 calc R
C22 C 0.9898(3) 0.6732(3) 0.0073(3) 0.0738(10) Uani 1 1 d .
H22A H 1.0490 0.7156 -0.0397 0.111 Uiso 1 1 calc R
H22B H 0.9096 0.6270 -0.0277 0.111 Uiso 1 1 calc R
H22C H 1.0295 0.6215 0.0441 0.111 Uiso 1 1 calc R
C23 C 0.8864(3) 0.8377(3) 0.0244(3) 0.0723(10) Uani 1 1 d .
H23A H 0.9387 0.8802 -0.0264 0.108 Uiso 1 1 calc R
H23B H 0.8693 0.8933 0.0707 0.108 Uiso 1 1 calc R
H23C H 0.8046 0.7879 -0.0058 0.108 Uiso 1 1 calc R
C24 C 1.2565(3) 0.8932(3) 0.4004(2) 0.0525(8) Uani 1 1 d .
H24 H 1.1803 0.8372 0.4276 0.063 Uiso 1 1 calc R
C25 C 1.2807(4) 1.0124(3) 0.4553(3) 0.0899(13) Uani 1 1 d .
H25A H 1.3569 1.0684 0.4316 0.135 Uiso 1 1 calc R
H25B H 1.2951 1.0027 0.5256 0.135 Uiso 1 1 calc R
H25C H 1.2056 1.0412 0.4433 0.135 Uiso 1 1 calc R
C26 C 1.3748(3) 0.8454(3) 0.4205(2) 0.0745(10) Uani 1 1 d .
H26A H 1.3564 0.7679 0.3894 0.112 Uiso 1 1 calc R
H26B H 1.3913 0.8402 0.4912 0.112 Uiso 1 1 calc R
H26C H 1.4507 0.8981 0.3936 0.112 Uiso 1 1 calc R
C27 C 0.5892(2) 0.5364(2) 0.22643(18) 0.0381(6) Uani 1 1 d .
C28 C 0.4596(3) 0.5155(2) 0.18441(18) 0.0426(6) Uani 1 1 d .
C29 C 0.3803(3) 0.3991(2) 0.1777(2) 0.0549(8) Uani 1 1 d .
H29 H 0.2950 0.3834 0.1491 0.066 Uiso 1 1 calc R
C30 C 0.4225(3) 0.3070(3) 0.2115(2) 0.0638(9) Uani 1 1 d .
H30 H 0.3665 0.2298 0.2064 0.077 Uiso 1 1 calc R
C31 C 0.5483(3) 0.3290(2) 0.2534(2) 0.0603(8) Uani 1 1 d .
H31 H 0.5767 0.2659 0.2770 0.072 Uiso 1 1 calc R
C32 C 0.6344(3) 0.4428(2) 0.2613(2) 0.0458(7) Uani 1 1 d .
C33 C 0.4067(3) 0.6136(3) 0.1451(2) 0.0524(7) Uani 1 1 d .
H33 H 0.4700 0.6896 0.1667 0.063 Uiso 1 1 calc R
C34 C 0.3909(5) 0.6101(4) 0.0322(3) 0.1049(15) Uani 1 1 d .
H34A H 0.4756 0.6242 0.0058 0.157 Uiso 1 1 calc R
H34B H 0.3518 0.6704 0.0103 0.157 Uiso 1 1 calc R
H34C H 0.3354 0.5335 0.0089 0.157 Uiso 1 1 calc R
C35 C 0.2759(4) 0.6090(3) 0.1869(3) 0.0864(11) Uani 1 1 d .
H35A H 0.2489 0.6764 0.1652 0.130 Uiso 1 1 calc R
H35B H 0.2856 0.6104 0.2585 0.130 Uiso 1 1 calc R
H35C H 0.2107 0.5372 0.1634 0.130 Uiso 1 1 calc R
C36 C 0.7753(3) 0.4621(3) 0.3014(2) 0.0550(8) Uani 1 1 d .
H36 H 0.8103 0.5460 0.3226 0.066 Uiso 1 1 calc R
C37 C 0.8576(3) 0.4402(3) 0.2196(3) 0.0835(11) Uani 1 1 d .
H37A H 0.8253 0.3588 0.1964 0.125 Uiso 1 1 calc R
H37B H 0.9475 0.4566 0.2452 0.125 Uiso 1 1 calc R
H37C H 0.8524 0.4914 0.1652 0.125 Uiso 1 1 calc R
C38 C 0.7901(4) 0.3886(4) 0.3916(3) 0.0908(12) Uani 1 1 d .
H38A H 0.7683 0.3063 0.3713 0.136 Uiso 1 1 calc R
H38B H 0.7321 0.3985 0.4407 0.136 Uiso 1 1 calc R
H38C H 0.8793 0.4147 0.4197 0.136 Uiso 1 1 calc R
N1 N 1.0028(2) 0.77120(18) 0.30084(16) 0.0388(5) Uani 1 1 d D
N2 N 0.6802(2) 0.65451(18) 0.22875(15) 0.0370(5) Uani 1 1 d D

loop_
_atom_site_aniso_label
_atom_site_aniso_U_11
_atom_site_aniso_U_22
_atom_site_aniso_U_33
_atom_site_aniso_U_23
_atom_site_aniso_U_13
_atom_site_aniso_U_12
C1 0.0399(15) 0.0464(15) 0.0325(14) -0.0091(11) 0.0016(11) 0.0162(12)
C2 0.0344(14) 0.0416(14) 0.0339(14) -0.0083(11) 0.0011(11) 0.0128(11)
C3 0.0415(16) 0.0593(18) 0.0460(17) -0.0026(13) 0.0078(13) 0.0049(13)
C4 0.069(2) 0.079(2) 0.0402(18) 0.0065(15) 0.0107(16) 0.0097(18)
C5 0.074(2) 0.088(2) 0.0400(18) 0.0082(16) 0.0003(16) 0.023(2)
C6 0.0492(18) 0.070(2) 0.0436(17) -0.0043(14) -0.0034(14) 0.0175(15)
C7 0.0373(15) 0.0357(14) 0.0375(14) -0.0115(11) 0.0067(11) 0.0099(11)
C8 0.0397(15) 0.0386(14) 0.0360(14) -0.0080(11) 0.0036(11) 0.0181(12)
C9 0.0465(17) 0.0497(17) 0.0538(18) -0.0043(13) -0.0004(14) 0.0200(14)
C10 0.071(2) 0.0519(18) 0.069(2) 0.0059(15) 0.0061(17) 0.0322(17)
C11 0.078(2) 0.0398(16) 0.074(2) 0.0045(15) 0.0196(18) 0.0176(16)
C12 0.0479(17) 0.0426(16) 0.0604(19) -0.0086(13) 0.0073(14) 0.0094(13)
C13 0.0290(13) 0.0420(14) 0.0379(14) -0.0142(11) -0.0012(11) 0.0072(11)
C14 0.0267(13) 0.0437(14) 0.0389(14) -0.0068(11) 0.0015(11) 0.0119(11)
C15 0.0302(14) 0.0346(13) 0.0437(15) -0.0062(11) 0.0036(11) 0.0117(11)
C16 0.0384(15) 0.0423(14) 0.0392(15) -0.0040(11) 0.0025(12) 0.0141(12)
C17 0.0534(19) 0.0597(18) 0.0478(17) 0.0056(14) 0.0086(14) 0.0115(15)
C18 0.0448(18) 0.0563(18) 0.072(2) 0.0068(16) 0.0170(16) 0.0047(14)
C19 0.0341(16) 0.0526(17) 0.067(2) -0.0082(15) 0.0012(14) 0.0043(13)
C20 0.0306(14) 0.0440(15) 0.0499(16) -0.0121(12) 0.0000(12) 0.0148(12)
C21 0.0452(16) 0.0571(17) 0.0372(15) -0.0042(13) -0.0009(12) 0.0107(13)
C22 0.078(2) 0.065(2) 0.075(2) -0.0231(17) -0.0133(19) 0.0218(18)
C23 0.064(2) 0.085(2) 0.072(2) -0.0163(18) -0.0190(18) 0.0346(19)
C24 0.0282(14) 0.076(2) 0.0494(17) -0.0190(14) -0.0054(12) 0.0120(14)
C25 0.072(2) 0.111(3) 0.081(3) -0.055(2) -0.018(2) 0.025(2)
C26 0.051(2) 0.110(3) 0.064(2) -0.0027(19) -0.0052(16) 0.0287(19)
C27 0.0430(16) 0.0392(14) 0.0318(14) -0.0078(11) 0.0033(11) 0.0116(12)
C28 0.0435(16) 0.0483(16) 0.0345(14) -0.0084(12) -0.0002(12) 0.0122(13)
C29 0.0446(17) 0.0535(18) 0.0578(19) -0.0165(14) -0.0035(14) 0.0024(14)
C30 0.064(2) 0.0411(17) 0.079(2) -0.0112(15) 0.0039(18) 0.0034(15)
C31 0.073(2) 0.0423(17) 0.069(2) -0.0003(14) 0.0068(17) 0.0211(16)
C32 0.0549(18) 0.0404(15) 0.0445(16) -0.0061(12) 0.0046(13) 0.0176(13)
C33 0.0447(17) 0.0554(17) 0.0539(18) -0.0110(14) -0.0151(14) 0.0140(14)
C34 0.147(4) 0.141(4) 0.055(2) 0.014(2) 0.004(2) 0.086(3)
C35 0.073(2) 0.092(3) 0.105(3) -0.018(2) 0.005(2) 0.043(2)
C36 0.0565(19) 0.0488(16) 0.066(2) 0.0018(14) -0.0030(15) 0.0272(14)
C37 0.065(2) 0.095(3) 0.104(3) 0.008(2) 0.017(2) 0.042(2)
C38 0.094(3) 0.103(3) 0.086(3) 0.015(2) -0.011(2) 0.048(2)
N1 0.0313(12) 0.0427(12) 0.0400(12) -0.0115(10) 0.0024(10) 0.0076(10)
N2 0.0400(13) 0.0394(12) 0.0319(12) -0.0024(10) 0.0020(10) 0.0121(10)

loop_
_atom_type_symbol
_atom_type_description
_atom_type_scat_dispersion_real
_atom_type_scat_dispersion_imag
_atom_type_scat_source
C C 0.0033 0.0016 'International Tables Vol C Tables 4.2.6.8 and 6.1.1.4'
H H 0.0000 0.0000 'International Tables Vol C Tables 4.2.6.8 and 6.1.1.4'
N N 0.0061 0.0033 'International Tables Vol C Tables 4.2.6.8 and 6.1.1.4'

loop_
_geom_angle_atom_site_label_1
_geom_angle_atom_site_label_2
_geom_angle_atom_site_label_3
_geom_angle
C6 C1 C2 118.8(2)
C6 C1 C13 121.2(2)
C2 C1 C13 120.0(2)
C3 C2 C1 119.2(2)
C3 C2 C14 121.3(2)
C1 C2 C14 119.5(2)
C4 C3 C2 121.2(3)
C4 C3 H3 119.4
C2 C3 H3 119.4
C3 C4 C5 119.4(3)
C3 C4 H4 120.3
C5 C4 H4 120.3
C6 C5 C4 120.2(3)
C6 C5 H5 119.9
C4 C5 H5 119.9
C5 C6 C1 121.1(3)
C5 C6 H6 119.5
C1 C6 H6 119.5
C12 C7 C8 119.3(2)
C12 C7 C13 121.0(2)
C8 C7 C13 119.7(2)
C9 C8 C7 119.4(2)
C9 C8 C14 121.2(2)
C7 C8 C14 119.5(2)
C10 C9 C8 120.9(3)
C10 C9 H9 119.5
C8 C9 H9 119.5
C9 C10 C11 119.3(3)
C9 C10 H10 120.4
C11 C10 H10 120.4
C12 C11 C10 120.4(3)
C12 C11 H11 119.8
C10 C11 H11 119.8
C11 C12 C7 120.8(3)
C11 C12 H12 119.6
C7 C12 H12 119.6
N1 C13 C1 109.11(19)
N1 C13 C7 113.6(2)
C1 C13 C7 111.6(2)
N1 C13 H13 107.4
C1 C13 H13 107.4
C7 C13 H13 107.4
N2 C14 C2 110.93(19)
N2 C14 C8 107.88(19)
C2 C14 C8 111.19(19)
N2 C14 H14 108.9
C2 C14 H14 108.9
C8 C14 H14 108.9
C16 C15 C20 120.2(2)
C16 C15 N1 121.6(2)
C20 C15 N1 118.2(2)
C17 C16 C15 118.4(2)
C17 C16 C21 118.3(2)
C15 C16 C21 123.2(2)
C18 C17 C16 121.6(3)
C18 C17 H17 119.2
C16 C17 H17 119.2
C19 C18 C17 119.5(3)
C19 C18 H18 120.3
C17 C18 H18 120.3
C18 C19 C20 121.4(3)
C18 C19 H19 119.3
C20 C19 H19 119.3
C19 C20 C15 118.7(2)
C19 C20 C24 118.6(2)
C15 C20 C24 122.6(2)
C23 C21 C16 112.3(2)
C23 C21 C22 110.7(2)
C16 C21 C22 111.0(2)
C23 C21 H21 107.5
C16 C21 H21 107.5
C22 C21 H21 107.5
C21 C22 H22A 109.5
C21 C22 H22B 109.5
H22A C22 H22B 109.5
C21 C22 H22C 109.5
H22A C22 H22C 109.5
H22B C22 H22C 109.5
C21 C23 H23A 109.5
C21 C23 H23B 109.5
H23A C23 H23B 109.5
C21 C23 H23C 109.5
H23A C23 H23C 109.5
H23B C23 H23C 109.5
C20 C24 C25 112.5(3)
C20 C24 C26 111.1(2)
C25 C24 C26 109.9(3)
C20 C24 H24 107.7
C25 C24 H24 107.7
C26 C24 H24 107.7
C24 C25 H25A 109.5
C24 C25 H25B 109.5
H25A C25 H25B 109.5
C24 C25 H25C 109.5
H25A C25 H25C 109.5
H25B C25 H25C 109.5
C24 C26 H26A 109.5
C24 C26 H26B 109.5
H26A C26 H26B 109.5
C24 C26 H26C 109.5
H26A C26 H26C 109.5
H26B C26 H26C 109.5
C32 C27 C28 120.8(2)
C32 C27 N2 118.7(2)
C28 C27 N2 120.4(2)
C29 C28 C27 117.6(3)
C29 C28 C33 119.7(2)
C27 C28 C33 122.7(2)
C30 C29 C28 122.4(3)
C30 C29 H29 118.8
C28 C29 H29 118.8
C29 C30 C31 119.3(3)
C29 C30 H30 120.4
C31 C30 H30 120.4
C30 C31 C32 121.8(3)
C30 C31 H31 119.1
C32 C31 H31 119.1
C31 C32 C27 118.1(3)
C31 C32 C36 120.0(3)
C27 C32 C36 121.8(2)
C28 C33 C34 112.0(3)
C28 C33 C35 111.6(3)
C34 C33 C35 109.4(3)
C28 C33 H33 107.9
C34 C33 H33 107.9
C35 C33 H33 107.9
C33 C34 H34A 109.5
C33 C34 H34B 109.5
H34A C34 H34B 109.5
C33 C34 H34C 109.5
H34A C34 H34C 109.5
H34B C34 H34C 109.5
C33 C35 H35A 109.5
C33 C35 H35B 109.5
H35A C35 H35B 109.5
C33 C35 H35C 109.5
H35A C35 H35C 109.5
H35B C35 H35C 109.5
C32 C36 C37 110.4(3)
C32 C36 C38 114.0(3)
C37 C36 C38 110.4(3)
C32 C36 H36 107.2
C37 C36 H36 107.2
C38 C36 H36 107.2
C36 C37 H37A 109.5
C36 C37 H37B 109.5
H37A C37 H37B 109.5
C36 C37 H37C 109.5
H37A C37 H37C 109.5
H37B C37 H37C 109.5
C36 C38 H38A 109.5
C36 C38 H38B 109.5
H38A C38 H38B 109.5
C36 C38 H38C 109.5
H38A C38 H38C 109.5
H38B C38 H38C 109.5
C15 N1 C13 116.58(19)
C15 N1 H1 112(2)
C13 N1 H1 108(2)
C27 N2 C14 115.94(19)
C27 N2 H2 112(2)
C14 N2 H2 103(2)

loop_
_geom_bond_atom_site_label_1
_geom_bond_atom_site_label_2
_geom_bond_distance
C1 C6 1.383(4)
C1 C2 1.393(3)
C1 C13 1.506(3)
C2 C3 1.386(3)
C2 C14 1.500(3)
C3 C4 1.369(4)
C3 H3 0.9300
C4 C5 1.375(4)
C4 H4 0.9300
C5 C6 1.371(4)
C5 H5 0.9300
C6 H6 0.9300
C7 C12 1.378(4)
C7 C8 1.395(3)
C7 C13 1.507(3)
C8 C9 1.382(4)
C8 C14 1.507(3)
C9 C10 1.379(4)
C9 H9 0.9300
C10 C11 1.379(4)
C10 H10 0.9300
C11 C12 1.372(4)
C11 H11 0.9300
C12 H12 0.9300
C13 N1 1.489(3)
C13 H13 0.9800
C14 N2 1.498(3)
C14 H14 0.9800
C15 C16 1.397(3)
C15 C20 1.407(3)
C15 N1 1.425(3)
C16 C17 1.386(4)
C16 C21 1.521(3)
C17 C18 1.376(4)
C17 H17 0.9300
C18 C19 1.366(4)
C18 H18 0.9300
C19 C20 1.384(4)
C19 H19 0.9300
C20 C24 1.516(4)
C21 C23 1.518(4)
C21 C22 1.523(4)
C21 H21 0.9800
C22 H22A 0.9600
C22 H22B 0.9600
C22 H22C 0.9600
C23 H23A 0.9600
C23 H23B 0.9600
C23 H23C 0.9600
C24 C25 1.523(4)
C24 C26 1.531(4)
C24 H24 0.9800
C25 H25A 0.9600
C25 H25B 0.9600
C25 H25C 0.9600
C26 H26A 0.9600
C26 H26B 0.9600
C26 H26C 0.9600
C27 C32 1.396(4)
C27 C28 1.409(4)
C27 N2 1.445(3)
C28 C29 1.383(4)
C28 C33 1.509(4)
C29 C30 1.359(4)
C29 H29 0.9300
C30 C31 1.371(4)
C30 H30 0.9300
C31 C32 1.385(4)
C31 H31 0.9300
C32 C36 1.513(4)
C33 C34 1.513(4)
C33 C35 1.522(4)
C33 H33 0.9800
C34 H34A 0.9600
C34 H34B 0.9600
C34 H34C 0.9600
C35 H35A 0.9600
C35 H35B 0.9600
C35 H35C 0.9600
C36 C37 1.514(4)
C36 C38 1.522(4)
C36 H36 0.9800
C37 H37A 0.9600
C37 H37B 0.9600
C37 H37C 0.9600
C38 H38A 0.9600
C38 H38B 0.9600
C38 H38C 0.9600
N1 H1 0.858(17)
N2 H2 0.850(17)

loop_
_geom_torsion_atom_site_label_1
_geom_torsion_atom_site_label_2
_geom_torsion_atom_site_label_3
_geom_torsion_atom_site_label_4
_geom_torsion
C6 C1 C2 C3 1.1(4)
C13 C1 C2 C3 -177.0(2)
C6 C1 C2 C14 -179.5(2)
C13 C1 C2 C14 2.5(3)
C1 C2 C3 C4 -0.8(4)
C14 C2 C3 C4 179.7(3)
C2 C3 C4 C5 -0.4(5)
C3 C4 C5 C6 1.3(5)
C4 C5 C6 C1 -1.0(5)
C2 C1 C6 C5 -0.2(4)
C13 C1 C6 C5 177.9(3)
C12 C7 C8 C9 -0.1(3)
C13 C7 C8 C9 178.8(2)
C12 C7 C8 C14 -179.9(2)
C13 C7 C8 C14 -1.0(3)
C7 C8 C9 C10 -0.1(4)
C14 C8 C9 C10 179.7(2)
C8 C9 C10 C11 0.0(4)
C9 C10 C11 C12 0.3(5)
C10 C11 C12 C7 -0.5(4)
C8 C7 C12 C11 0.4(4)
C13 C7 C12 C11 -178.5(2)
C6 C1 C13 N1 87.1(3)
C2 C1 C13 N1 -94.9(3)
C6 C1 C13 C7 -146.6(2)
C2 C1 C13 C7 31.4(3)
C12 C7 C13 N1 -89.4(3)
C8 C7 C13 N1 91.7(3)
C12 C7 C13 C1 146.8(2)
C8 C7 C13 C1 -32.1(3)
C3 C2 C14 N2 -95.9(3)
C1 C2 C14 N2 84.6(3)
C3 C2 C14 C8 144.0(2)
C1 C2 C14 C8 -35.4(3)
C9 C8 C14 N2 93.0(3)
C7 C8 C14 N2 -87.2(2)
C9 C8 C14 C2 -145.2(2)
C7 C8 C14 C2 34.6(3)
C20 C15 C16 C17 -3.4(4)
N1 C15 C16 C17 179.5(2)
C20 C15 C16 C21 174.8(2)
N1 C15 C16 C21 -2.3(4)
C15 C16 C17 C18 -0.2(4)
C21 C16 C17 C18 -178.5(3)
C16 C17 C18 C19 2.4(5)
C17 C18 C19 C20 -0.9(5)
C18 C19 C20 C15 -2.7(4)
C18 C19 C20 C24 174.8(3)
C16 C15 C20 C19 4.8(4)
N1 C15 C20 C19 -178.0(2)
C16 C15 C20 C24 -172.6(2)
N1 C15 C20 C24 4.6(3)
C17 C16 C21 C23 -66.2(3)
C15 C16 C21 C23 115.6(3)
C17 C16 C21 C22 58.3(3)
C15 C16 C21 C22 -119.9(3)
C19 C20 C24 C25 66.2(3)
C15 C20 C24 C25 -116.4(3)
C19 C20 C24 C26 -57.6(3)
C15 C20 C24 C26 119.8(3)
C32 C27 C28 C29 -1.0(4)
N2 C27 C28 C29 175.3(2)
C32 C27 C28 C33 -179.5(2)
N2 C27 C28 C33 -3.2(4)
C27 C28 C29 C30 1.2(4)
C33 C28 C29 C30 179.8(3)
C28 C29 C30 C31 -0.4(5)
C29 C30 C31 C32 -0.6(5)
C30 C31 C32 C27 0.8(4)
C30 C31 C32 C36 -175.8(3)
C28 C27 C32 C31 0.0(4)
N2 C27 C32 C31 -176.3(2)
C28 C27 C32 C36 176.5(2)
N2 C27 C32 C36 0.2(4)
C29 C28 C33 C34 -71.3(4)
C27 C28 C33 C34 107.2(3)
C29 C28 C33 C35 51.8(3)
C27 C28 C33 C35 -129.7(3)
C31 C32 C36 C37 82.6(3)
C27 C32 C36 C37 -93.9(3)
C31 C32 C36 C38 -42.3(4)
C27 C32 C36 C38 141.2(3)
C16 C15 N1 C13 -111.4(3)
C20 C15 N1 C13 71.5(3)
C1 C13 N1 C15 -170.6(2)
C7 C13 N1 C15 64.2(3)
C32 C27 N2 C14 -105.2(3)
C28 C27 N2 C14 78.5(3)
C2 C14 N2 C27 77.0(3)
C8 C14 N2 C27 -161.0(2)
